data_4126783
loop_
_publ_author_name
'Jin, Geng Bang'
'Lin, Jian'
'Estes, Shanna L.'
'Skanthakumar, Suntharalingam'
'Soderholm, Lynda'

_publ_section_title
;
 Influence of Counter-Cation Hydration Enthalpies on the Formation of
 Molecular Complexes: A Thorium-Nitrate Example.
;
_journal_name_full 'Journal of the American Chemical Society'
_journal_paper_doi 10.1021/jacs.7b09363
_journal_year 2017
_chemical_formula_moiety 'Th (N O3)6 K3 (N O3) (H N O3)3 (H2 O)3'
_chemical_formula_sum 'H9 K3 N10 O33 Th'
_chemical_formula_weight 1026.51
_chemical_name_common 'potassium thorium hexanitrate hydrate'
_space_group_crystal_system trigonal
_space_group_IT_number 161
_space_group_name_Hall 'R 3 -2"c'
_space_group_name_H-M_alt 'R 3 c :H'
_symmetry_space_group_name_Hall 'R 3 -2"c'
_symmetry_space_group_name_H-M 'R 3 c :H'
_atom_sites_solution_hydrogens difmap
_audit_creation_method SHELXL-2014/7
_cell_angle_alpha 90
_cell_angle_beta 90
_cell_angle_gamma 120
_cell_formula_units_Z 6
_cell_length_a 15.6745(4)
_cell_length_b 15.6745(4)
_cell_length_c 19.1893(4)
_cell_measurement_reflns_used 9878
_cell_measurement_temperature 101(2)
_cell_measurement_theta_max 27.59
_cell_measurement_theta_min 2.60
_cell_volume 4082.98(17)
_computing_cell_refinement 'Bruker SAINT'
_computing_data_collection 'Bruker APEX2'
_computing_data_reduction 'Bruker SAINT'
_computing_molecular_graphics 'CrystalMaker for Windows ver. 2.0.6 (2008)'
_computing_publication_material 'Bruker SHELXTL'
_computing_structure_refinement 'SHELXL-2014/7 (Sheldrick, 2014)'
_computing_structure_solution 'SHELXS-97 (Sheldrick 2008)'
_diffrn_ambient_temperature 101(2)
_diffrn_measured_fraction_theta_full 1.000
_diffrn_measured_fraction_theta_max 1.000
_diffrn_measurement_device_type 'Bruker APEX-II CCD'
_diffrn_measurement_method '\f and \w scans'
_diffrn_radiation_type MoK\a
_diffrn_radiation_wavelength 0.71073
_diffrn_reflns_av_R_equivalents 0.0226
_diffrn_reflns_av_unetI/netI 0.0211
_diffrn_reflns_Laue_measured_fraction_full 1.000
_diffrn_reflns_Laue_measured_fraction_max 1.000
_diffrn_reflns_limit_h_max 20
_diffrn_reflns_limit_h_min -20
_diffrn_reflns_limit_k_max 20
_diffrn_reflns_limit_k_min -20
_diffrn_reflns_limit_l_max 24
_diffrn_reflns_limit_l_min -24
_diffrn_reflns_number 16792
_diffrn_reflns_point_group_measured_fraction_full 1.000
_diffrn_reflns_point_group_measured_fraction_max 1.000
_diffrn_reflns_theta_full 25.242
_diffrn_reflns_theta_max 27.410
_diffrn_reflns_theta_min 2.599
_diffrn_source 'Mo Kalpha Microfocus X-ray Source'
_exptl_absorpt_coefficient_mu 6.087
_exptl_absorpt_correction_T_max 0.823
_exptl_absorpt_correction_T_min 0.710
_exptl_absorpt_correction_type multi-scan
_exptl_absorpt_process_details SADABS
_exptl_crystal_colour colorless
_exptl_crystal_density_diffrn 2.505
_exptl_crystal_density_meas ?
_exptl_crystal_density_method 'not measured'
_exptl_crystal_description block
_exptl_crystal_F_000 2939
_exptl_crystal_size_max 0.058
_exptl_crystal_size_mid 0.050
_exptl_crystal_size_min 0.032
_refine_diff_density_max 0.558
_refine_diff_density_min -0.337
_refine_diff_density_rms 0.049
_refine_ls_abs_structure_details
;
 Refined as an inversion twin.
;
_refine_ls_abs_structure_Flack 0.073(6)
_refine_ls_extinction_method none
_refine_ls_goodness_of_fit_ref 1.039
_refine_ls_hydrogen_treatment refxyz
_refine_ls_matrix_type full
_refine_ls_number_parameters 152
_refine_ls_number_reflns 2094
_refine_ls_number_restraints 5
_refine_ls_restrained_S_all 1.038
_refine_ls_R_factor_all 0.0093
_refine_ls_R_factor_gt 0.0092
_refine_ls_shift/su_max 0.001
_refine_ls_shift/su_mean 0.000
_refine_ls_structure_factor_coef Fsqd
_refine_ls_weighting_details 'w=1/[\s^2^(Fo^2^)+1.5925P] where P=(Fo^2^+2Fc^2^)/3'
_refine_ls_weighting_scheme calc
_refine_ls_wR_factor_gt 0.0247
_refine_ls_wR_factor_ref 0.0248
_reflns_Friedel_coverage 0.991
_reflns_Friedel_fraction_full 1.000
_reflns_Friedel_fraction_max 1.000
_reflns_number_gt 2072
_reflns_number_total 2094
_reflns_threshold_expression 'I > 2\s(I)'
_cod_data_source_file ja7b09363_si_002.cif
_cod_data_source_block K_4
_cod_depositor_comments
;
The following automatic conversions were performed:

'_exptl_crystal_density_meas' value 'not measured' was changed to '?'
- the value is perceived as not measured.

Automatic conversion script
Id: cif_fix_values 4973 2017-02-22 13:04:09Z antanas 
;
_cod_original_cell_volume 4083.0(2)
_cod_database_code 4126783
_shelx_shelxl_version_number 2014/7
_shelx_space_group_comment
;
The symmetry employed for this shelxl refinement is uniquely defined
by the following loop, which should always be used as a source of
symmetry information in preference to the above space-group names.
They are only intended as comments.
;

loop_
_space_group_symop_operation_xyz
'x, y, z'
'-y, x-y, z'
'-x+y, -x, z'
'-y, -x, z+1/2'
'x, x-y, z+1/2'
'-x+y, y, z+1/2'
'x+2/3, y+1/3, z+1/3'
'-y+2/3, x-y+1/3, z+1/3'
'-x+y+2/3, -x+1/3, z+1/3'
'-y+2/3, -x+1/3, z+5/6'
'x+2/3, x-y+1/3, z+5/6'
'-x+y+2/3, y+1/3, z+5/6'
'x+1/3, y+2/3, z+2/3'
'-y+1/3, x-y+2/3, z+2/3'
'-x+y+1/3, -x+2/3, z+2/3'
'-y+1/3, -x+2/3, z+7/6'
'x+1/3, x-y+2/3, z+7/6'
'-x+y+1/3, y+2/3, z+7/6'

loop_
_atom_site_label
_atom_site_type_symbol
_atom_site_fract_x
_atom_site_fract_y
_atom_site_fract_z
_atom_site_U_iso_or_equiv
_atom_site_adp_type
_atom_site_occupancy
_atom_site_site_symmetry_order
_atom_site_calc_flag
_atom_site_refinement_flags_posn
_atom_site_refinement_flags_adp
_atom_site_refinement_flags_occupancy
Th1 Th 0.6667 0.3333 0.47844(4) 0.00482(5) Uani 1 3 d S T P
K1 K 0.48849(4) 0.06804(4) 0.25762(3) 0.01149(10) Uani 1 1 d . . .
N1 N 0.60207(19) 0.15635(17) 0.56970(12) 0.0087(4) Uani 1 1 d . . .
N2 N 0.48886(16) 0.21218(17) 0.38933(12) 0.0080(4) Uani 1 1 d . . .
N3 N 0.6667 0.3333 0.2251(7) 0.0099(9) Uani 1 3 d S T P
N4 N 0.24728(15) -0.09384(16) 0.23326(13) 0.0132(4) Uani 1 1 d . . .
O1 O 0.68004(13) 0.23797(14) 0.58180(9) 0.0091(4) Uani 1 1 d . . .
O2 O 0.55361(18) 0.15378(16) 0.51558(11) 0.0098(4) Uani 1 1 d . . .
O6 O 0.57195(13) 0.21992(13) 0.37631(9) 0.0090(4) Uani 1 1 d . . .
O4 O 0.48610(17) 0.26221(19) 0.44103(12) 0.0101(4) Uani 1 1 d . . .
O5 O 0.41548(13) 0.15957(15) 0.35469(9) 0.0146(4) Uani 1 1 d . . .
O3 O 0.57534(15) 0.08464(14) 0.60736(10) 0.0144(4) Uani 1 1 d . . .
O7 O 0.65601(15) 0.24836(12) 0.22458(12) 0.0128(3) Uani 1 1 d . . .
O8 O 0.15455(16) -0.16817(17) 0.23977(15) 0.0134(6) Uani 1 1 d D . .
H3 H 0.139(2) -0.162(2) 0.2795(15) 0.016 Uiso 1 1 d D U .
O9 O 0.28669(14) -0.08762(14) 0.17712(9) 0.0185(4) Uani 1 1 d . . .
O10 O 0.28512(15) -0.03827(14) 0.28246(10) 0.0203(4) Uani 1 1 d . . .
OW1 O 0.41151(14) 0.17686(15) 0.19398(10) 0.0125(4) Uani 1 1 d D . .
H1 H 0.466(2) 0.2267(17) 0.200(2) 0.015 Uiso 1 1 d D U .
H2 H 0.371(3) 0.179(2) 0.222(2) 0.015 Uiso 1 1 d D U .

loop_
_atom_site_aniso_label
_atom_site_aniso_U_11
_atom_site_aniso_U_22
_atom_site_aniso_U_33
_atom_site_aniso_U_23
_atom_site_aniso_U_13
_atom_site_aniso_U_12
Th1 0.00491(5) 0.00491(5) 0.00465(7) 0.000 0.000 0.00245(3)
K1 0.0126(2) 0.0101(2) 0.0123(2) 0.0001(2) 0.00099(19) 0.0060(2)
N1 0.0100(11) 0.0085(11) 0.0091(13) -0.0003(8) 0.0010(10) 0.0057(10)
N2 0.0086(10) 0.0086(12) 0.0065(11) -0.0007(9) -0.0010(8) 0.0042(9)
N3 0.0110(10) 0.0110(10) 0.008(2) 0.000 0.000 0.0055(5)
N4 0.0127(10) 0.0119(10) 0.0168(11) 0.0003(9) -0.0010(9) 0.0074(8)
O1 0.0078(9) 0.0060(8) 0.0107(9) 0.0001(7) -0.0010(7) 0.0014(8)
O2 0.0094(10) 0.0090(10) 0.0086(12) 0.0014(8) -0.0025(9) 0.0027(10)
O6 0.0074(9) 0.0104(9) 0.0096(9) -0.0008(7) 0.0004(7) 0.0047(7)
O4 0.0109(11) 0.0126(11) 0.0072(12) -0.0038(10) -0.0005(8) 0.0062(10)
O5 0.0111(9) 0.0184(10) 0.0131(9) -0.0070(8) -0.0059(7) 0.0064(8)
O3 0.0193(11) 0.0071(9) 0.0128(9) 0.0048(7) -0.0020(8) 0.0036(8)
O7 0.0151(9) 0.0101(8) 0.0152(8) 0.0021(7) 0.0032(7) 0.0078(8)
O8 0.0109(10) 0.0142(9) 0.0127(17) -0.0006(8) 0.0013(8) 0.0045(9)
O9 0.0189(9) 0.0198(10) 0.0152(9) 0.0013(8) 0.0057(7) 0.0084(8)
O10 0.0159(9) 0.0189(9) 0.0194(9) -0.0077(8) -0.0004(7) 0.0037(8)
OW1 0.0079(9) 0.0139(10) 0.0141(10) 0.0007(8) 0.0020(7) 0.0043(8)

loop_
_atom_type_symbol
_atom_type_description
_atom_type_scat_dispersion_real
_atom_type_scat_dispersion_imag
_atom_type_scat_source
K K 0.2009 0.2494 'International Tables Vol C Tables 4.2.6.8 and 6.1.1.4'
N N 0.0061 0.0033 'International Tables Vol C Tables 4.2.6.8 and 6.1.1.4'
O O 0.0106 0.0060 'International Tables Vol C Tables 4.2.6.8 and 6.1.1.4'
Th Th -7.2400 8.8979 'International Tables Vol C Tables 4.2.6.8 and 6.1.1.4'
H H 0.0000 0.0000 'International Tables Vol C Tables 4.2.6.8 and 6.1.1.4'

loop_
_geom_angle_atom_site_label_1
_geom_angle_atom_site_label_2
_geom_angle_atom_site_label_3
_geom_angle
_geom_angle_site_symmetry_1
_geom_angle_site_symmetry_3
O1 Th1 O1 66.15(7) . 2_655
O1 Th1 O1 66.15(7) . 3_665
O1 Th1 O1 66.15(7) 2_655 3_665
O1 Th1 O6 113.93(5) . 2_655
O1 Th1 O6 112.12(5) 2_655 2_655
O1 Th1 O6 178.16(7) 3_665 2_655
O1 Th1 O6 112.12(5) . .
O1 Th1 O6 178.16(7) 2_655 .
O1 Th1 O6 113.93(5) 3_665 .
O6 Th1 O6 67.82(7) 2_655 .
O1 Th1 O6 178.16(7) . 3_665
O1 Th1 O6 113.93(5) 2_655 3_665
O1 Th1 O6 112.12(5) 3_665 3_665
O6 Th1 O6 67.82(7) 2_655 3_665
O6 Th1 O6 67.82(7) . 3_665
O1 Th1 O2 49.92(6) . .
O1 Th1 O2 111.66(7) 2_655 .
O1 Th1 O2 68.15(7) 3_665 .
O6 Th1 O2 113.40(7) 2_655 .
O6 Th1 O2 66.96(6) . .
O6 Th1 O2 129.17(7) 3_665 .
O1 Th1 O2 68.15(7) . 2_655
O1 Th1 O2 49.92(6) 2_655 2_655
O1 Th1 O2 111.66(7) 3_665 2_655
O6 Th1 O2 66.95(6) 2_655 2_655
O6 Th1 O2 129.17(7) . 2_655
O6 Th1 O2 113.40(7) 3_665 2_655
O2 Th1 O2 112.60(4) . 2_655
O1 Th1 O2 111.66(7) . 3_665
O1 Th1 O2 68.15(7) 2_655 3_665
O1 Th1 O2 49.92(6) 3_665 3_665
O6 Th1 O2 129.17(7) 2_655 3_665
O6 Th1 O2 113.40(7) . 3_665
O6 Th1 O2 66.96(6) 3_665 3_665
O2 Th1 O2 112.60(4) . 3_665
O2 Th1 O2 112.60(4) 2_655 3_665
O1 Th1 O4 68.69(7) . 2_655
O1 Th1 O4 110.95(7) 2_655 2_655
O1 Th1 O4 131.00(7) 3_665 2_655
O6 Th1 O4 49.87(7) 2_655 2_655
O6 Th1 O4 67.53(7) . 2_655
O6 Th1 O4 112.72(7) 3_665 2_655
O2 Th1 O4 68.76(9) . 2_655
O2 Th1 O4 66.12(10) 2_655 2_655
O2 Th1 O4 178.53(10) 3_665 2_655
O1 Th1 O4 131.00(7) . 3_665
O1 Th1 O4 68.69(7) 2_655 3_665
O1 Th1 O4 110.95(7) 3_665 3_665
O6 Th1 O4 67.53(7) 2_655 3_665
O6 Th1 O4 112.72(7) . 3_665
O6 Th1 O4 49.87(7) 3_665 3_665
O2 Th1 O4 178.53(10) . 3_665
O2 Th1 O4 68.77(9) 2_655 3_665
O2 Th1 O4 66.12(10) 3_665 3_665
O4 Th1 O4 112.53(5) 2_655 3_665
O1 Th1 O4 110.95(7) . .
O1 Th1 O4 131.00(7) 2_655 .
O1 Th1 O4 68.69(7) 3_665 .
O6 Th1 O4 112.72(7) 2_655 .
O6 Th1 O4 49.87(7) . .
O6 Th1 O4 67.53(7) 3_665 .
O2 Th1 O4 66.12(10) . .
O2 Th1 O4 178.53(10) 2_655 .
O2 Th1 O4 68.77(9) 3_665 .
O4 Th1 O4 112.53(5) 2_655 .
O4 Th1 O4 112.53(5) 3_665 .
O3 N1 O1 122.2(2) . .
O3 N1 O2 121.9(2) . .
O1 N1 O2 116.0(2) . .
O5 N2 O6 122.1(2) . .
O5 N2 O4 121.8(2) . .
O6 N2 O4 116.2(2) . .
O7 N3 O7 120.00(2) . 2_655
O7 N3 O7 119.99(2) . 3_665
O7 N3 O7 119.99(2) 2_655 3_665
O10 N4 O9 125.5(2) . .
O10 N4 O8 118.6(2) . .
O9 N4 O8 115.9(2) . .
N1 O1 Th1 97.35(14) . .
N1 O2 Th1 96.76(16) . .
N2 O6 Th1 97.26(13) . .
N2 O4 Th1 96.61(16) . .
N4 O8 H3 104(2) . .
H1 OW1 H2 108(3) . .

loop_
_geom_bond_atom_site_label_1
_geom_bond_atom_site_label_2
_geom_bond_distance
_geom_bond_site_symmetry_2
Th1 O1 2.5544(19) .
Th1 O1 2.5545(19) 2_655
Th1 O1 2.5545(19) 3_665
Th1 O6 2.5625(19) 2_655
Th1 O6 2.5625(19) .
Th1 O6 2.5625(19) 3_665
Th1 O2 2.565(2) .
Th1 O2 2.566(2) 2_655
Th1 O2 2.565(2) 3_665
Th1 O4 2.572(2) 2_655
Th1 O4 2.572(2) 3_665
Th1 O4 2.572(2) .
N1 O3 1.221(3) .
N1 O1 1.273(3) .
N1 O2 1.275(3) .
N2 O5 1.223(3) .
N2 O6 1.271(3) .
N2 O4 1.279(3) .
N3 O7 1.2568(16) .
N3 O7 1.2568(16) 2_655
N3 O7 1.2568(16) 3_665
N4 O10 1.219(3) .
N4 O9 1.221(3) .
N4 O8 1.339(2) .
O8 H3 0.82(3) .
OW1 H1 0.83(2) .
OW1 H2 0.84(2) .
